data_4070469
loop_
_publ_author_name
'Oguadinma, Paul O.'
'Schaper, Frank'

_publ_section_title
;
 \p Back-Bonding in Dibenzyl-\b-diketiminato Copper Olefin Complexes
;
_journal_issue 23
_journal_name_full Organometallics
_journal_page_first 6721
_journal_paper_doi 10.1021/om900840f
_journal_volume 28
_journal_year 2009
_chemical_compound_source 'Synthesized by the authors. See text'
_chemical_formula_moiety 'C37 H36 Cu N2 P'
_chemical_formula_sum 'C37 H36 Cu N2 P'
_chemical_formula_weight 603.19
_chemical_name_systematic
; 
 ? 
;
_space_group_IT_number 2
_symmetry_cell_setting triclinic
_symmetry_space_group_name_Hall '-P 1'
_symmetry_space_group_name_H-M 'P -1'
_atom_sites_solution_hydrogens geom
_atom_sites_solution_primary direct
_atom_sites_solution_secondary difmap
_audit_creation_method SHELXL-97
_cell_angle_alpha 101.041(3)
_cell_angle_beta 107.854(2)
_cell_angle_gamma 92.613(3)
_cell_formula_units_Z 2
_cell_length_a 11.1477(11)
_cell_length_b 11.2906(11)
_cell_length_c 12.9378(13)
_cell_measurement_reflns_used 17249
_cell_measurement_temperature 150
_cell_measurement_theta_max 30.94
_cell_measurement_theta_min 2.52
_cell_volume 1511.8(3)
_computing_cell_refinement 'APEX II (Bruker, 2006)'
_computing_data_collection 'APEX II (Bruker, 2006)'
_computing_data_reduction 'SAINT (Bruker, 2004)'
_computing_molecular_graphics 'SHELXTL (Bruker, 1997)'
_computing_publication_material 'UdMX (local program)'
_computing_structure_refinement 'SHELXL97 (Sheldrick, 1997)'
_computing_structure_solution 'SHELXS97 (Sheldrick, 1997)'
_diffrn_ambient_temperature 150
_diffrn_detector_area_resol_mean 8.3
_diffrn_measured_fraction_theta_full 1.0
_diffrn_measured_fraction_theta_max 0.936
_diffrn_measurement_device_type APEX2
_diffrn_measurement_method \w
_diffrn_radiation_monochromator graphite
_diffrn_radiation_source 'X-ray Sealed Tube'
_diffrn_radiation_type MoK\a
_diffrn_radiation_wavelength 0.71073
_diffrn_reflns_av_R_equivalents 0.023
_diffrn_reflns_av_sigmaI/netI 0.0260
_diffrn_reflns_limit_h_max 15
_diffrn_reflns_limit_h_min -15
_diffrn_reflns_limit_k_max 16
_diffrn_reflns_limit_k_min -16
_diffrn_reflns_limit_l_max 18
_diffrn_reflns_limit_l_min -18
_diffrn_reflns_number 35181
_diffrn_reflns_theta_full 26.0
_diffrn_reflns_theta_max 31.34
_diffrn_reflns_theta_min 1.69
_diffrn_standards_decay_% 0.00
_diffrn_standards_number 5
_exptl_absorpt_coefficient_mu 0.804
_exptl_absorpt_correction_T_max 0.8114
_exptl_absorpt_correction_T_min 0.7518
_exptl_absorpt_correction_type multi-scan
_exptl_absorpt_process_details 'Sadabs (Sheldrick,1996)'
_exptl_crystal_colour Colorless
_exptl_crystal_density_diffrn 1.325
_exptl_crystal_density_method 'not measured'
_exptl_crystal_description chunk
_exptl_crystal_F_000 632
_exptl_crystal_size_max 0.32
_exptl_crystal_size_mid 0.28
_exptl_crystal_size_min 0.26
_refine_diff_density_max 0.634
_refine_diff_density_min -0.410
_refine_diff_density_rms 0.059
_refine_ls_extinction_method none
_refine_ls_goodness_of_fit_ref 1.099
_refine_ls_hydrogen_treatment constr
_refine_ls_matrix_type full
_refine_ls_number_parameters 372
_refine_ls_number_reflns 9302
_refine_ls_number_restraints 0
_refine_ls_restrained_S_all 1.099
_refine_ls_R_factor_all 0.0371
_refine_ls_R_factor_gt 0.0304
_refine_ls_shift/su_max 0.002
_refine_ls_shift/su_mean 0.000
_refine_ls_structure_factor_coef Fsqd
_refine_ls_weighting_details 'calc w=1/[\s^2^(Fo^2^)+(0.0517P)^2^+0.0499P] where P=(Fo^2^+2Fc^2^)/3'
_refine_ls_weighting_scheme calc
_refine_ls_wR_factor_gt 0.0858
_refine_ls_wR_factor_ref 0.0882
_reflns_number_gt 7909
_reflns_number_total 9302
_reflns_threshold_expression I>2\s(I)
_cod_data_source_file om900840f_si_001.cif
_cod_data_source_block comp8
_cod_depositor_comments
;
The following automatic conversions were performed:

'_symmetry_cell_setting' value 'Triclinic' changed to 'triclinic'
according to /home/saulius/struct/CIF-dictionaries/cif_core.dic
dictionary named 'cif_core.dic' version 2.4.2 from
2011-04-26.

'_geom_bond_publ_flag' value 'Y' changed to 'y'
according to /home/saulius/struct/CIF-dictionaries/cif_core.dic
dictionary named 'cif_core.dic' version 2.4.2 from 2011-04-26 (46
times).

'_geom_angle_publ_flag' value 'Y' changed to 'y' according
to /home/saulius/struct/CIF-dictionaries/cif_core.dic dictionary
named 'cif_core.dic' version 2.4.2 from 2011-04-26 (64
times).

'_geom_torsion_publ_flag' value 'Y' changed to 'y' according
to /home/saulius/struct/CIF-dictionaries/cif_core.dic dictionary
named 'cif_core.dic' version 2.4.2 from 2011-04-26 (92 times).

Automatic conversion script
Id: cif_fix_values 1715 2011-07-08 13:25:40Z adriana 
;
_cod_original_sg_symbol_H-M P-1
_cod_database_code 4070469

loop_
_symmetry_equiv_pos_as_xyz
'x, y, z'
'-x, -y, -z'

loop_
_atom_site_label
_atom_site_type_symbol
_atom_site_fract_x
_atom_site_fract_y
_atom_site_fract_z
_atom_site_U_iso_or_equiv
_atom_site_adp_type
_atom_site_occupancy
_atom_site_symmetry_multiplicity
_atom_site_calc_flag
_atom_site_refinement_flags
Cu1 Cu 0.569262(13) 0.790190(13) 0.239180(12) 0.01647(5) Uani 1 1 d .
P1 P 0.65119(3) 0.63629(3) 0.29808(3) 0.01637(7) Uani 1 1 d .
N1 N 0.66755(10) 0.91375(9) 0.20195(9) 0.0183(2) Uani 1 1 d .
N2 N 0.40739(9) 0.85458(9) 0.21034(8) 0.01689(19) Uani 1 1 d .
C1 C 0.68736(13) 1.10015(12) 0.13069(12) 0.0264(3) Uani 1 1 d .
H1A H 0.7296 1.0582 0.0804 0.040 Uiso 1 1 calc R
H1B H 0.7510 1.1507 0.1965 0.040 Uiso 1 1 calc R
H1C H 0.6285 1.1516 0.0923 0.040 Uiso 1 1 calc R
C2 C 0.61453(12) 1.00729(11) 0.16610(10) 0.0188(2) Uani 1 1 d .
C3 C 0.48978(12) 1.03029(11) 0.16041(10) 0.0197(2) Uani 1 1 d .
H3A H 0.4660 1.1040 0.1390 0.024 Uiso 1 1 calc R
C4 C 0.39486(11) 0.96159(11) 0.18131(10) 0.0180(2) Uani 1 1 d .
C5 C 0.27077(13) 1.01716(13) 0.16708(12) 0.0266(3) Uani 1 1 d .
H5A H 0.2434 1.0150 0.2319 0.040 Uiso 1 1 calc R
H5B H 0.2059 0.9708 0.0998 0.040 Uiso 1 1 calc R
H5C H 0.2830 1.1015 0.1604 0.040 Uiso 1 1 calc R
C6 C 0.81522(12) 0.83581(12) 0.09800(10) 0.0200(2) Uani 1 1 d .
C7 C 0.72428(13) 0.74524(12) 0.02259(11) 0.0229(3) Uani 1 1 d .
H7A H 0.6473 0.7268 0.0364 0.027 Uiso 1 1 calc R
C8 C 0.74478(14) 0.68151(13) -0.07260(11) 0.0271(3) Uani 1 1 d .
H8A H 0.6823 0.6194 -0.1229 0.033 Uiso 1 1 calc R
C9 C 0.85583(14) 0.70825(14) -0.09436(12) 0.0293(3) Uani 1 1 d .
H9A H 0.8699 0.6646 -0.1593 0.035 Uiso 1 1 calc R
C10 C 0.94637(13) 0.79899(15) -0.02081(12) 0.0309(3) Uani 1 1 d .
H10A H 1.0226 0.8180 -0.0355 0.037 Uiso 1 1 calc R
C11 C 0.92605(12) 0.86241(13) 0.07465(12) 0.0257(3) Uani 1 1 d .
H11A H 0.9886 0.9247 0.1245 0.031 Uiso 1 1 calc R
C12 C 0.79905(11) 0.90102(12) 0.20613(10) 0.0211(2) Uani 1 1 d .
H12A H 0.8377 0.8564 0.2647 0.025 Uiso 1 1 calc R
H12B H 0.8465 0.9830 0.2283 0.025 Uiso 1 1 calc R
C13 C 0.27041(11) 0.82264(11) 0.32943(10) 0.0178(2) Uani 1 1 d .
C14 C 0.15093(13) 0.78632(14) 0.33394(11) 0.0289(3) Uani 1 1 d .
H14A H 0.0863 0.7458 0.2678 0.035 Uiso 1 1 calc R
C15 C 0.12554(15) 0.80881(16) 0.43414(13) 0.0371(4) Uani 1 1 d .
H15A H 0.0440 0.7835 0.4361 0.044 Uiso 1 1 calc R
C16 C 0.21881(14) 0.86802(14) 0.53109(12) 0.0296(3) Uani 1 1 d .
H16A H 0.2016 0.8826 0.5997 0.036 Uiso 1 1 calc R
C17 C 0.33679(13) 0.90575(12) 0.52776(11) 0.0240(3) Uani 1 1 d .
H17A H 0.4007 0.9472 0.5940 0.029 Uiso 1 1 calc R
C18 C 0.36244(12) 0.88319(12) 0.42724(10) 0.0212(2) Uani 1 1 d .
H18A H 0.4439 0.9096 0.4256 0.025 Uiso 1 1 calc R
C19 C 0.29453(11) 0.78992(11) 0.21883(10) 0.0181(2) Uani 1 1 d .
H19A H 0.3019 0.7017 0.2027 0.022 Uiso 1 1 calc R
H19B H 0.2193 0.8051 0.1602 0.022 Uiso 1 1 calc R
C20 C 0.77852(11) 0.68276(11) 0.43193(10) 0.0190(2) Uani 1 1 d .
C21 C 0.84816(12) 0.60071(13) 0.48656(11) 0.0243(3) Uani 1 1 d .
H21A H 0.8349 0.5170 0.4516 0.029 Uiso 1 1 calc R
C22 C 0.93693(13) 0.64030(15) 0.59181(12) 0.0316(3) Uani 1 1 d .
H22A H 0.9842 0.5840 0.6287 0.038 Uiso 1 1 calc R
C23 C 0.95603(14) 0.76323(16) 0.64286(12) 0.0338(3) Uani 1 1 d .
H23A H 1.0156 0.7904 0.7152 0.041 Uiso 1 1 calc R
C24 C 0.88908(14) 0.84554(14) 0.58906(12) 0.0320(3) Uani 1 1 d .
H24A H 0.9034 0.9293 0.6239 0.038 Uiso 1 1 calc R
C25 C 0.80044(13) 0.80583(12) 0.48364(11) 0.0241(3) Uani 1 1 d .
H25A H 0.7545 0.8628 0.4466 0.029 Uiso 1 1 calc R
C26 C 0.72515(12) 0.54719(11) 0.20580(10) 0.0187(2) Uani 1 1 d .
C27 C 0.64780(13) 0.46629(12) 0.10962(11) 0.0239(3) Uani 1 1 d .
H27A H 0.5592 0.4533 0.0970 0.029 Uiso 1 1 calc R
C28 C 0.69931(15) 0.40495(13) 0.03258(12) 0.0292(3) Uani 1 1 d .
H28A H 0.6463 0.3493 -0.0318 0.035 Uiso 1 1 calc R
C29 C 0.82849(15) 0.42504(13) 0.04973(12) 0.0298(3) Uani 1 1 d .
H29A H 0.8637 0.3837 -0.0033 0.036 Uiso 1 1 calc R
C30 C 0.90562(13) 0.50511(13) 0.14381(12) 0.0283(3) Uani 1 1 d .
H30A H 0.9939 0.5187 0.1554 0.034 Uiso 1 1 calc R
C31 C 0.85456(12) 0.56628(12) 0.22213(11) 0.0227(2) Uani 1 1 d .
H31A H 0.9083 0.6211 0.2868 0.027 Uiso 1 1 calc R
C32 C 0.54963(12) 0.52204(11) 0.32431(10) 0.0181(2) Uani 1 1 d .
C33 C 0.44632(12) 0.56227(12) 0.35503(11) 0.0214(2) Uani 1 1 d .
H33A H 0.4322 0.6453 0.3607 0.026 Uiso 1 1 calc R
C34 C 0.36410(13) 0.48225(13) 0.37738(11) 0.0259(3) Uani 1 1 d .
H34A H 0.2942 0.5106 0.3984 0.031 Uiso 1 1 calc R
C35 C 0.38390(14) 0.36126(13) 0.36902(11) 0.0276(3) Uani 1 1 d .
H35A H 0.3269 0.3062 0.3831 0.033 Uiso 1 1 calc R
C36 C 0.48724(14) 0.32029(12) 0.33996(11) 0.0268(3) Uani 1 1 d .
H36A H 0.5013 0.2373 0.3352 0.032 Uiso 1 1 calc R
C37 C 0.57015(13) 0.39991(12) 0.31782(11) 0.0227(3) Uani 1 1 d .
H37A H 0.6408 0.3714 0.2983 0.027 Uiso 1 1 calc R

loop_
_atom_site_aniso_label
_atom_site_aniso_U_11
_atom_site_aniso_U_22
_atom_site_aniso_U_33
_atom_site_aniso_U_23
_atom_site_aniso_U_13
_atom_site_aniso_U_12
Cu1 0.01470(8) 0.01691(8) 0.01906(8) 0.00412(5) 0.00699(6) 0.00268(5)
P1 0.01541(14) 0.01625(14) 0.01840(14) 0.00336(11) 0.00694(11) 0.00240(11)
N1 0.0144(5) 0.0212(5) 0.0193(5) 0.0031(4) 0.0066(4) 0.0004(4)
N2 0.0145(4) 0.0189(5) 0.0178(5) 0.0030(4) 0.0065(4) 0.0016(4)
C1 0.0259(7) 0.0254(7) 0.0304(7) 0.0093(5) 0.0115(6) -0.0018(5)
C2 0.0196(6) 0.0193(6) 0.0169(5) 0.0022(4) 0.0066(4) -0.0021(4)
C3 0.0202(6) 0.0186(6) 0.0209(6) 0.0053(4) 0.0067(5) 0.0033(4)
C4 0.0164(5) 0.0207(6) 0.0159(5) 0.0023(4) 0.0046(4) 0.0029(4)
C5 0.0199(6) 0.0293(7) 0.0355(7) 0.0118(6) 0.0121(5) 0.0089(5)
C6 0.0164(5) 0.0236(6) 0.0225(6) 0.0081(5) 0.0075(5) 0.0050(5)
C7 0.0215(6) 0.0258(6) 0.0228(6) 0.0065(5) 0.0085(5) 0.0011(5)
C8 0.0315(7) 0.0248(6) 0.0236(6) 0.0043(5) 0.0073(5) 0.0039(5)
C9 0.0322(7) 0.0351(8) 0.0248(6) 0.0075(6) 0.0129(6) 0.0162(6)
C10 0.0208(6) 0.0460(9) 0.0319(7) 0.0112(6) 0.0145(6) 0.0112(6)
C11 0.0166(6) 0.0331(7) 0.0280(7) 0.0066(5) 0.0077(5) 0.0035(5)
C12 0.0133(5) 0.0276(6) 0.0213(6) 0.0037(5) 0.0055(4) -0.0007(5)
C13 0.0162(5) 0.0184(5) 0.0197(5) 0.0036(4) 0.0074(4) 0.0015(4)
C14 0.0198(6) 0.0408(8) 0.0220(6) -0.0021(6) 0.0080(5) -0.0080(6)
C15 0.0265(7) 0.0538(10) 0.0306(8) -0.0008(7) 0.0170(6) -0.0110(7)
C16 0.0327(7) 0.0347(8) 0.0236(6) 0.0011(6) 0.0161(6) -0.0019(6)
C17 0.0246(6) 0.0245(6) 0.0197(6) -0.0003(5) 0.0060(5) -0.0001(5)
C18 0.0169(6) 0.0238(6) 0.0218(6) 0.0017(5) 0.0072(5) -0.0008(5)
C19 0.0148(5) 0.0204(6) 0.0181(5) 0.0016(4) 0.0059(4) -0.0009(4)
C20 0.0161(5) 0.0229(6) 0.0189(5) 0.0030(4) 0.0082(4) 0.0008(4)
C21 0.0215(6) 0.0291(7) 0.0240(6) 0.0069(5) 0.0087(5) 0.0053(5)
C22 0.0215(6) 0.0486(9) 0.0275(7) 0.0153(6) 0.0074(6) 0.0052(6)
C23 0.0216(7) 0.0541(10) 0.0206(6) 0.0030(6) 0.0042(5) -0.0080(6)
C24 0.0293(7) 0.0348(8) 0.0274(7) -0.0043(6) 0.0109(6) -0.0087(6)
C25 0.0229(6) 0.0241(6) 0.0256(6) 0.0020(5) 0.0106(5) -0.0003(5)
C26 0.0209(6) 0.0182(5) 0.0191(5) 0.0045(4) 0.0087(5) 0.0047(4)
C27 0.0227(6) 0.0264(6) 0.0223(6) 0.0027(5) 0.0084(5) 0.0008(5)
C28 0.0358(8) 0.0268(7) 0.0222(6) -0.0017(5) 0.0099(6) 0.0011(6)
C29 0.0352(8) 0.0294(7) 0.0286(7) 0.0015(6) 0.0180(6) 0.0091(6)
C30 0.0231(6) 0.0339(7) 0.0309(7) 0.0045(6) 0.0140(6) 0.0080(5)
C31 0.0203(6) 0.0242(6) 0.0230(6) 0.0018(5) 0.0081(5) 0.0029(5)
C32 0.0189(6) 0.0179(5) 0.0177(5) 0.0039(4) 0.0062(4) 0.0004(4)
C33 0.0218(6) 0.0215(6) 0.0221(6) 0.0040(5) 0.0093(5) 0.0027(5)
C34 0.0247(6) 0.0319(7) 0.0232(6) 0.0053(5) 0.0114(5) -0.0003(5)
C35 0.0316(7) 0.0288(7) 0.0225(6) 0.0066(5) 0.0094(5) -0.0076(6)
C36 0.0375(8) 0.0178(6) 0.0248(6) 0.0044(5) 0.0102(6) -0.0008(5)
C37 0.0259(6) 0.0202(6) 0.0235(6) 0.0043(5) 0.0101(5) 0.0034(5)

loop_
_atom_type_symbol
_atom_type_description
_atom_type_scat_dispersion_real
_atom_type_scat_dispersion_imag
_atom_type_scat_source
C C 0.0033 0.0016 'International Tables Vol C Tables 4.2.6.8 and 6.1.1.4'
H H 0.0000 0.0000 'International Tables Vol C Tables 4.2.6.8 and 6.1.1.4'
N N 0.0061 0.0033 'International Tables Vol C Tables 4.2.6.8 and 6.1.1.4'
P P 0.1023 0.0942 'International Tables Vol C Tables 4.2.6.8 and 6.1.1.4'
Cu Cu 0.3201 1.2651 'International Tables Vol C Tables 4.2.6.8 and 6.1.1.4'

loop_
_geom_angle_atom_site_label_1
_geom_angle_atom_site_label_2
_geom_angle_atom_site_label_3
_geom_angle
_geom_angle_publ_flag
N2 CU1 N1 100.36(4) y
N2 CU1 P1 137.45(3) y
N1 CU1 P1 122.18(3) y
C32 P1 C26 103.43(6) y
C32 P1 C20 102.74(6) y
C26 P1 C20 104.59(6) y
C32 P1 CU1 118.85(4) y
C26 P1 CU1 113.78(4) y
C20 P1 CU1 111.92(4) y
C2 N1 C12 118.4(1) y
C2 N1 CU1 120.73(8) y
C12 N1 CU1 120.75(8) y
C4 N2 C19 117.38(10) y
C4 N2 CU1 120.03(8) y
C19 N2 CU1 122.59(8) y
C2 C1 H1A 109.5 ?
C2 C1 H1B 109.5 ?
H1A C1 H1B 109.5 ?
C2 C1 H1C 109.5 ?
H1A C1 H1C 109.5 ?
H1B C1 H1C 109.5 ?
N1 C2 C3 123.53(11) y
N1 C2 C1 121.38(11) y
C3 C2 C1 115.07(11) y
C4 C3 C2 130.30(12) y
C4 C3 H3A 114.8 ?
C2 C3 H3A 114.8 ?
N2 C4 C3 124.68(11) y
N2 C4 C5 120.27(11) y
C3 C4 C5 115.04(11) y
C4 C5 H5A 109.5 ?
C4 C5 H5B 109.5 ?
H5A C5 H5B 109.5 ?
C4 C5 H5C 109.5 ?
H5A C5 H5C 109.5 ?
H5B C5 H5C 109.5 ?
C11 C6 C7 118.34(12) y
C11 C6 C12 119.72(11) y
C7 C6 C12 121.88(11) y
C8 C7 C6 120.81(12) y
C8 C7 H7A 119.6 ?
C6 C7 H7A 119.6 ?
C9 C8 C7 120.24(13) y
C9 C8 H8A 119.9 ?
C7 C8 H8A 119.9 ?
C8 C9 C10 119.56(13) y
C8 C9 H9A 120.2 ?
C10 C9 H9A 120.2 ?
C9 C10 C11 120.19(13) y
C9 C10 H10A 119.9 ?
C11 C10 H10A 119.9 ?
C6 C11 C10 120.85(13) y
C6 C11 H11A 119.6 ?
C10 C11 H11A 119.6 ?
N1 C12 C6 115.0(1) y
N1 C12 H12A 108.5 ?
C6 C12 H12A 108.5 ?
N1 C12 H12B 108.5 ?
C6 C12 H12B 108.5 ?
H12A C12 H12B 107.5 ?
C18 C13 C14 118.36(11) y
C18 C13 C19 123.29(11) y
C14 C13 C19 118.31(11) y
C15 C14 C13 120.72(13) y
C15 C14 H14A 119.6 ?
C13 C14 H14A 119.6 ?
C16 C15 C14 120.17(13) y
C16 C15 H15A 119.9 ?
C14 C15 H15A 119.9 ?
C17 C16 C15 119.79(12) y
C17 C16 H16A 120.1 ?
C15 C16 H16A 120.1 ?
C16 C17 C18 120.10(12) y
C16 C17 H17A 119.9 ?
C18 C17 H17A 119.9 ?
C13 C18 C17 120.84(12) y
C13 C18 H18A 119.6 ?
C17 C18 H18A 119.6 ?
N2 C19 C13 116.41(10) y
N2 C19 H19A 108.2 ?
C13 C19 H19A 108.2 ?
N2 C19 H19B 108.2 ?
C13 C19 H19B 108.2 ?
H19A C19 H19B 107.3 ?
C21 C20 C25 119.07(12) y
C21 C20 P1 123.16(10) y
C25 C20 P1 117.66(10) y
C20 C21 C22 120.57(13) y
C20 C21 H21A 119.7 ?
C22 C21 H21A 119.7 ?
C21 C22 C23 119.53(14) y
C21 C22 H22A 120.2 ?
C23 C22 H22A 120.2 ?
C24 C23 C22 120.46(13) y
C24 C23 H23A 119.8 ?
C22 C23 H23A 119.8 ?
C23 C24 C25 119.94(14) y
C23 C24 H24A 120 ?
C25 C24 H24A 120 ?
C24 C25 C20 120.41(13) y
C24 C25 H25A 119.8 ?
C20 C25 H25A 119.8 ?
C31 C26 C27 118.83(11) y
C31 C26 P1 121.87(10) y
C27 C26 P1 118.96(10) y
C28 C27 C26 120.65(13) y
C28 C27 H27A 119.7 ?
C26 C27 H27A 119.7 ?
C27 C28 C29 119.94(13) y
C27 C28 H28A 120 ?
C29 C28 H28A 120 ?
C30 C29 C28 119.98(13) y
C30 C29 H29A 120 ?
C28 C29 H29A 120 ?
C29 C30 C31 120.36(13) y
C29 C30 H30A 119.8 ?
C31 C30 H30A 119.8 ?
C26 C31 C30 120.24(12) y
C26 C31 H31A 119.9 ?
C30 C31 H31A 119.9 ?
C33 C32 C37 118.95(11) y
C33 C32 P1 116.44(9) y
C37 C32 P1 124.59(10) y
C34 C33 C32 120.68(12) y
C34 C33 H33A 119.7 ?
C32 C33 H33A 119.7 ?
C35 C34 C33 120.00(13) y
C35 C34 H34A 120 ?
C33 C34 H34A 120 ?
C34 C35 C36 119.94(13) y
C34 C35 H35A 120 ?
C36 C35 H35A 120 ?
C37 C36 C35 120.38(13) y
C37 C36 H36A 119.8 ?
C35 C36 H36A 119.8 ?
C36 C37 C32 120.03(12) y
C36 C37 H37A 120 ?
C32 C37 H37A 120 ?

loop_
_geom_bond_atom_site_label_1
_geom_bond_atom_site_label_2
_geom_bond_distance
_geom_bond_publ_flag
Cu1 N2 1.9325(10) y
Cu1 N1 1.9546(10) y
Cu1 P1 2.1585(4) y
P1 C32 1.8251(12) y
P1 C26 1.8265(12) y
P1 C20 1.8347(13) y
N1 C2 1.3253(17) y
N1 C12 1.4649(15) y
N2 C4 1.3332(16) y
N2 C19 1.4696(15) y
C1 C2 1.5174(17) y
C1 H1a 0.98 ?
C1 H1b 0.98 ?
C1 H1c 0.98 ?
C2 C3 1.4086(17) y
C3 C4 1.4055(17) y
C3 H3a 0.95 ?
C4 C5 1.5193(17) y
C5 H5a 0.98 ?
C5 H5b 0.98 ?
C5 H5c 0.98 ?
C6 C11 1.3920(17) y
C6 C7 1.3936(18) y
C6 C12 1.5179(17) y
C7 C8 1.3909(19) y
C7 H7a 0.95 ?
C8 C9 1.384(2) y
C8 H8a 0.95 ?
C9 C10 1.385(2) y
C9 H9a 0.95 ?
C10 C11 1.3917(19) y
C10 H10a 0.95 ?
C11 H11a 0.95 ?
C12 H12a 0.99 ?
C12 H12b 0.99 ?
C13 C18 1.3892(17) y
C13 C14 1.3974(17) y
C13 C19 1.5162(16) y
C14 C15 1.3895(19) y
C14 H14a 0.95 ?
C15 C16 1.385(2) y
C15 H15a 0.95 ?
C16 C17 1.3798(19) y
C16 H16a 0.95 ?
C17 C18 1.3949(18) y
C17 H17a 0.95 ?
C18 H18a 0.95 ?
C19 H19a 0.99 ?
C19 H19b 0.99 ?
C20 C21 1.3930(18) y
C20 C25 1.3967(18) y
C21 C22 1.3905(19) y
C21 H21a 0.95 ?
C22 C23 1.394(2) y
C22 H22a 0.95 ?
C23 C24 1.377(2) y
C23 H23a 0.95 ?
C24 C25 1.392(2) y
C24 H24a 0.95 ?
C25 H25a 0.95 ?
C26 C31 1.3927(17) y
C26 C27 1.4004(17) y
C27 C28 1.3877(19) y
C27 H27a 0.95 ?
C28 C29 1.389(2) y
C28 H28a 0.95 ?
C29 C30 1.380(2) y
C29 H29a 0.95 ?
C30 C31 1.3961(18) y
C30 H30a 0.95 ?
C31 H31a 0.95 ?
C32 C33 1.3965(17) y
C32 C37 1.3989(17) y
C33 C34 1.3881(18) y
C33 H33a 0.95 ?
C34 C35 1.383(2) y
C34 H34a 0.95 ?
C35 C36 1.389(2) y
C35 H35a 0.95 ?
C36 C37 1.3891(19) y
C36 H36a 0.95 ?
C37 H37a 0.95 ?

loop_
_geom_torsion_atom_site_label_1
_geom_torsion_atom_site_label_2
_geom_torsion_atom_site_label_3
_geom_torsion_atom_site_label_4
_geom_torsion
_geom_torsion_publ_flag
N2 CU1 P1 C32 4.59(7) y
N1 CU1 P1 C32 -177.11(5) y
N2 CU1 P1 C26 126.76(6) y
N1 CU1 P1 C26 -54.94(6) y
N2 CU1 P1 C20 -114.95(6) y
N1 CU1 P1 C20 63.35(6) y
N2 CU1 N1 C2 -1.09(10) y
P1 CU1 N1 C2 -179.92(8) y
N2 CU1 N1 C12 -177.11(9) y
P1 CU1 N1 C12 4.06(10) y
N1 CU1 N2 C4 -4.01(10) y
P1 CU1 N2 C4 174.53(7) y
N1 CU1 N2 C19 175.90(9) y
P1 CU1 N2 C19 -5.57(11) y
C12 N1 C2 C3 -178.75(11) y
CU1 N1 C2 C3 5.14(16) y
C12 N1 C2 C1 -0.40(17) y
CU1 N1 C2 C1 -176.51(9) y
N1 C2 C3 C4 -5.0(2) y
C1 C2 C3 C4 176.58(12) y
C19 N2 C4 C3 -174.44(11) y
CU1 N2 C4 C3 5.47(16) y
C19 N2 C4 C5 4.74(17) y
CU1 N2 C4 C5 -175.35(9) y
C2 C3 C4 N2 -1.2(2) y
C2 C3 C4 C5 179.55(13) y
C11 C6 C7 C8 1.2(2) y
C12 C6 C7 C8 -175.94(12) y
C6 C7 C8 C9 -0.7(2) y
C7 C8 C9 C10 -0.1(2) y
C8 C9 C10 C11 0.3(2) y
C7 C6 C11 C10 -0.9(2) y
C12 C6 C11 C10 176.27(13) y
C9 C10 C11 C6 0.2(2) y
C2 N1 C12 C6 -85.35(14) y
CU1 N1 C12 C6 90.76(12) y
C11 C6 C12 N1 151.93(12) y
C7 C6 C12 N1 -31.01(17) y
C18 C13 C14 C15 -0.9(2) y
C19 C13 C14 C15 176.92(14) y
C13 C14 C15 C16 0.1(3) y
C14 C15 C16 C17 0.6(3) y
C15 C16 C17 C18 -0.7(2) y
C14 C13 C18 C17 0.9(2) y
C19 C13 C18 C17 -176.84(12) y
C16 C17 C18 C13 -0.1(2) y
C4 N2 C19 C13 -86.33(13) y
CU1 N2 C19 C13 93.76(11) y
C18 C13 C19 N2 -17.23(18) y
C14 C13 C19 N2 165.07(12) y
C32 P1 C20 C21 52.64(12) y
C26 P1 C20 C21 -55.11(12) y
CU1 P1 C20 C21 -178.74(9) y
C32 P1 C20 C25 -123.43(10) y
C26 P1 C20 C25 128.82(10) y
CU1 P1 C20 C25 5.19(11) y
C25 C20 C21 C22 0.97(19) y
P1 C20 C21 C22 -175.05(10) y
C20 C21 C22 C23 0.1(2) y
C21 C22 C23 C24 -1.0(2) y
C22 C23 C24 C25 0.9(2) y
C23 C24 C25 C20 0.2(2) y
C21 C20 C25 C24 -1.09(19) y
P1 C20 C25 C24 175.15(10) y
C32 P1 C26 C31 -134.46(11) y
C20 P1 C26 C31 -27.21(12) y
CU1 P1 C26 C31 95.21(10) y
C32 P1 C26 C27 52.26(11) y
C20 P1 C26 C27 159.5(1) y
CU1 P1 C26 C27 -78.08(10) y
C31 C26 C27 C28 0.8(2) y
P1 C26 C27 C28 174.33(11) y
C26 C27 C28 C29 -1.0(2) y
C27 C28 C29 C30 0.6(2) y
C28 C29 C30 C31 0.0(2) y
C27 C26 C31 C30 -0.26(19) y
P1 C26 C31 C30 -173.56(11) y
C29 C30 C31 C26 -0.1(2) y
C26 P1 C32 C33 -155.97(10) y
C20 P1 C32 C33 95.39(10) y
CU1 P1 C32 C33 -28.76(11) y
C26 P1 C32 C37 25.37(12) y
C20 P1 C32 C37 -83.26(12) y
CU1 P1 C32 C37 152.58(10) y
C37 C32 C33 C34 -0.86(19) y
P1 C32 C33 C34 -179.6(1) y
C32 C33 C34 C35 -0.2(2) y
C33 C34 C35 C36 1.0(2) y
C34 C35 C36 C37 -0.8(2) y
C35 C36 C37 C32 -0.2(2) y
C33 C32 C37 C36 1.06(19) y
P1 C32 C37 C36 179.69(10) y
